data_2204154
loop_
_publ_author_name
'Johnson, M. N.'
'Feeder, N.'

_publ_section_title
;
 (<i>R</i>)-Histidinium (2<i>R</i>,3<i>R</i>)-tartrate
;
_journal_issue 9
_journal_name_full 'Acta Crystallographica Section E'
_journal_page_first o1476
_journal_page_last o1477
_journal_paper_doi 10.1107/S160053680401863X
_journal_volume 60
_journal_year 2004
_chemical_formula_iupac 'C6 H10 N3 O2 +, C4 H5 O6 -'
_chemical_formula_moiety 'C6 H10 N3 O2 +, C4 H5 O6 -'
_chemical_formula_sum 'C10 H15 N3 O8'
_chemical_formula_weight 305.25
_chemical_name_common '(R)-histidinium (2R, 3R)-tartrate'
_space_group_IT_number 1
_symmetry_cell_setting triclinic
_symmetry_space_group_name_Hall 'P 1'
_symmetry_space_group_name_H-M 'P 1'
_atom_sites_solution_hydrogens geom
_atom_sites_solution_primary direct
_atom_sites_solution_secondary difmap
_cell_angle_alpha 72.025(5)
_cell_angle_beta 73.872(5)
_cell_angle_gamma 81.144(5)
_cell_formula_units_Z 1
_cell_length_a 5.3712(18)
_cell_length_b 7.637(3)
_cell_length_c 8.460(3)
_cell_measurement_reflns_used 1902
_cell_measurement_temperature 291(2)
_cell_measurement_theta_max 28.106
_cell_measurement_theta_min 2.611
_cell_volume 316.2(2)
_computing_cell_refinement 'SAINT (Bruker, 2002)'
_computing_data_collection 'SMART (Bruker, 2002)'
_computing_data_reduction SAINT
_computing_molecular_graphics 'XP (Sheldrick, 1996) and Materials Studio (Accelrys, 2001)'
_computing_publication_material SHELXL97
_computing_structure_refinement 'SHELXL97 (Sheldrick, 1997)'
_computing_structure_solution 'SHELXS97 (Sheldrick, 1997)'
_diffrn_ambient_temperature 291(2)
_diffrn_measured_fraction_theta_full 0.979
_diffrn_measured_fraction_theta_max 0.884
_diffrn_measurement_device_type 'Bruker SMART APEX CCD'
_diffrn_measurement_method 'Thin-slice \w'
_diffrn_radiation_monochromator graphite
_diffrn_radiation_source 'fine-focus sealed tube'
_diffrn_radiation_type MoK\a
_diffrn_radiation_wavelength 0.71073
_diffrn_reflns_av_R_equivalents 0.0113
_diffrn_reflns_av_sigmaI/netI 0.0205
_diffrn_reflns_limit_h_max 7
_diffrn_reflns_limit_h_min -6
_diffrn_reflns_limit_k_max 10
_diffrn_reflns_limit_k_min -10
_diffrn_reflns_limit_l_max 11
_diffrn_reflns_limit_l_min -11
_diffrn_reflns_number 2658
_diffrn_reflns_theta_full 26.30
_diffrn_reflns_theta_max 28.35
_diffrn_reflns_theta_min 2.61
_exptl_absorpt_coefficient_mu 0.140
_exptl_absorpt_correction_T_max 0.990
_exptl_absorpt_correction_T_min 0.802
_exptl_absorpt_correction_type multi-scan
_exptl_absorpt_process_details '(Blessing, 1995)'
_exptl_crystal_colour Colourless
_exptl_crystal_density_diffrn 1.602
_exptl_crystal_density_method 'not measured'
_exptl_crystal_description Tabular
_exptl_crystal_F_000 160
_exptl_crystal_size_max 0.5
_exptl_crystal_size_mid 0.3
_exptl_crystal_size_min 0.1
_refine_diff_density_max 0.201
_refine_diff_density_min -0.225
_refine_ls_abs_structure_details 'Flack (1983), 999 friedel pairs'
_refine_ls_abs_structure_Flack 1.1(10)
_refine_ls_extinction_method none
_refine_ls_goodness_of_fit_ref 1.074
_refine_ls_hydrogen_treatment mixed
_refine_ls_matrix_type full
_refine_ls_number_parameters 194
_refine_ls_number_reflns 1407
_refine_ls_number_restraints 3
_refine_ls_restrained_S_all 1.073
_refine_ls_R_factor_all 0.0303
_refine_ls_R_factor_gt 0.0299
_refine_ls_shift/su_max 0.001
_refine_ls_shift/su_mean 0.000
_refine_ls_structure_factor_coef Fsqd
_refine_ls_weighting_details 'calc w = 1/[\s^2^(Fo^2^)+(0.0511P)^2^+0.0492P] where P = (Fo^2^+2Fc^2^)/3'
_refine_ls_weighting_scheme calc
_refine_ls_wR_factor_gt 0.0757
_refine_ls_wR_factor_ref 0.0762
_reflns_number_gt 1382
_reflns_number_total 1407
_reflns_threshold_expression I>2\s(I)
_cod_data_source_file cv6349.cif
_cod_data_source_block I
_cod_depositor_comments
;
The following automatic conversions were performed:
'_symmetry_cell_setting' value 'Triclinic' changed to 'triclinic'
according to '/home/saulius/struct/CIF-dictionaries/cif_core.dic'
dictionary named 'cif_core.dic' version 2.4.1 from 2010-06-29.

Automatic conversion script
Id: cif_fix_enum 1527 2010-12-29 10:47:43Z saulius 

The following automatic conversions were performed:

'_symmetry_cell_setting' value 'Triclinic' changed to 'triclinic'
according to /home/saulius/struct/CIF-dictionaries/cif_core.dic
dictionary named 'cif_core.dic' version 2.4.1 from 2010-06-29.

Automatic conversion script
Id: cif_fix_values 1715 2011-07-08 13:25:40Z adriana 
;
_cod_database_code 2204154

loop_
_symmetry_equiv_pos_as_xyz
'x, y, z'

loop_
_atom_site_label
_atom_site_fract_x
_atom_site_fract_y
_atom_site_fract_z
_atom_site_U_iso_or_equiv
_atom_site_adp_type
_atom_site_calc_flag
_atom_site_refinement_flags
_atom_site_occupancy
_atom_site_type_symbol
C1 0.3586(4) 0.6068(3) 0.9726(3) 0.0266(4) Uani d . 1 C
C2 0.1309(4) 0.5446(3) 1.0807(3) 0.0304(4) Uani d . 1 C
H2 0.0894 0.4222 1.1247 0.037 Uiso calc R 1 H
C3 0.0985(5) 0.8457(3) 1.0290(3) 0.0345(5) Uani d . 1 C
H3 0.0345 0.9657 1.0301 0.041 Uiso calc R 1 H
C4 0.6071(4) 0.5113(3) 0.8966(3) 0.0281(4) Uani d . 1 C
H4A 0.6592 0.4110 0.9869 0.034 Uiso calc R 1 H
H4B 0.7413 0.5980 0.8512 0.034 Uiso calc R 1 H
C5 0.5907(4) 0.4331(3) 0.7526(3) 0.0231(4) Uani d . 1 C
H5 0.4902 0.5219 0.6783 0.028 Uiso calc R 1 H
C6 0.4623(4) 0.2491(3) 0.8279(2) 0.0250(4) Uani d . 1 C
C10 0.3127(4) -0.2293(3) 0.3859(3) 0.0251(4) Uani d . 1 C
C9 0.3823(4) -0.0281(3) 0.3345(3) 0.0242(4) Uani d . 1 C
H9 0.2383 0.0549 0.2972 0.029 Uiso calc R 1 H
C8 0.4234(4) 0.0087(3) 0.4940(2) 0.0234(4) Uani d . 1 C
H8 0.2544 0.0091 0.5766 0.028 Uiso calc R 1 H
C7 0.5222(4) 0.2003(3) 0.4405(2) 0.0242(4) Uani d . 1 C
N1 -0.0266(4) 0.6956(3) 1.1129(2) 0.0315(4) Uani d . 1 N
H1 -0.1819 0.6928 1.1774 0.038 Uiso calc R 1 H
N2 0.3316(4) 0.7957(3) 0.9426(2) 0.0312(4) Uani d . 1 N
H2A 0.4480 0.8700 0.8779 0.037 Uiso calc R 1 H
N3 0.8606(3) 0.4022(2) 0.6513(2) 0.0266(4) Uani d . 1 N
H3A 0.9285 0.5104 0.5969 0.040 Uiso calc R 1 H
H3B 0.8575 0.3448 0.5750 0.040 Uiso calc R 1 H
H3C 0.9570 0.3331 0.7214 0.040 Uiso calc R 1 H
O1 0.6104(3) 0.1067(2) 0.8647(2) 0.0357(4) Uani d . 1 O
O2 0.2227(3) 0.2554(3) 0.8537(3) 0.0435(4) Uani d . 1 O
O7 0.0984(3) -0.2658(2) 0.4859(2) 0.0378(4) Uani d . 1 O
O8 0.4788(3) -0.3434(2) 0.3240(2) 0.0334(3) Uani d . 1 O
O5 0.6135(3) 0.0092(2) 0.20434(19) 0.0325(4) Uani d . 1 O
H500 0.5824 0.0285 0.1106 0.049 Uiso calc R 1 H
O6 0.5920(3) -0.1283(2) 0.57310(19) 0.0312(3) Uani d . 1 O
H600 0.7422 -0.1128 0.5170 0.047 Uiso calc R 1 H
O3 0.3409(3) 0.3313(2) 0.4069(2) 0.0346(4) Uani d . 1 O
H300 0.3991 0.4321 0.3822 0.052 Uiso calc R 1 H
O4 0.7451(3) 0.2238(2) 0.4303(2) 0.0368(4) Uani d . 1 O

loop_
_atom_site_aniso_label
_atom_site_aniso_U_11
_atom_site_aniso_U_22
_atom_site_aniso_U_33
_atom_site_aniso_U_12
_atom_site_aniso_U_13
_atom_site_aniso_U_23
C1 0.0303(10) 0.0253(9) 0.0254(9) -0.0044(8) -0.0058(8) -0.0086(7)
C2 0.0305(11) 0.0274(11) 0.0330(10) -0.0071(8) -0.0041(9) -0.0088(8)
C3 0.0353(11) 0.0256(10) 0.0388(11) -0.0048(9) -0.0002(9) -0.0101(9)
C4 0.0256(9) 0.0298(10) 0.0319(10) -0.0049(8) -0.0057(8) -0.0128(8)
C5 0.0215(9) 0.0208(9) 0.0257(9) -0.0019(7) -0.0047(7) -0.0055(7)
C6 0.0264(10) 0.0258(10) 0.0230(8) -0.0095(7) -0.0046(7) -0.0046(7)
C10 0.0286(10) 0.0177(9) 0.0300(10) -0.0047(7) -0.0064(8) -0.0071(7)
C9 0.0275(9) 0.0159(8) 0.0280(9) -0.0043(7) -0.0036(8) -0.0058(7)
C8 0.0220(9) 0.0194(9) 0.0261(9) -0.0037(7) 0.0005(7) -0.0070(7)
C7 0.0283(9) 0.0213(9) 0.0234(9) -0.0051(7) -0.0011(7) -0.0098(7)
N1 0.0284(9) 0.0318(9) 0.0311(9) -0.0069(7) 0.0020(7) -0.0102(7)
N2 0.0315(9) 0.0265(9) 0.0307(8) -0.0084(7) 0.0018(7) -0.0068(7)
N3 0.0248(8) 0.0240(8) 0.0291(9) -0.0078(6) -0.0001(7) -0.0078(7)
O1 0.0322(8) 0.0230(7) 0.0456(9) -0.0066(6) -0.0066(7) -0.0012(6)
O2 0.0268(9) 0.0372(9) 0.0622(12) -0.0109(7) -0.0113(8) -0.0035(8)
O7 0.0277(8) 0.0237(8) 0.0544(10) -0.0079(6) 0.0058(7) -0.0114(7)
O8 0.0335(8) 0.0197(7) 0.0435(9) -0.0076(6) 0.0041(7) -0.0133(6)
O5 0.0410(9) 0.0289(8) 0.0242(7) -0.0127(7) 0.0021(6) -0.0068(6)
O6 0.0315(8) 0.0260(7) 0.0302(7) -0.0017(6) -0.0049(6) -0.0018(6)
O3 0.0304(8) 0.0177(7) 0.0535(10) -0.0056(5) -0.0057(7) -0.0091(6)
O4 0.0297(8) 0.0351(8) 0.0491(9) -0.0086(6) -0.0085(7) -0.0150(7)

loop_
_atom_type_symbol
_atom_type_description
_atom_type_scat_dispersion_real
_atom_type_scat_dispersion_imag
_atom_type_scat_source
C C 0.0033 0.0016 'International Tables Vol C Tables 4.2.6.8 and 6.1.1.4'
H H 0.0000 0.0000 'International Tables Vol C Tables 4.2.6.8 and 6.1.1.4'
O O 0.0106 0.0060 'International Tables Vol C Tables 4.2.6.8 and 6.1.1.4'
N N 0.0061 0.0033 'International Tables Vol C Tables 4.2.6.8 and 6.1.1.4'

loop_
_geom_angle_atom_site_label_1
_geom_angle_atom_site_label_2
_geom_angle_atom_site_label_3
_geom_angle
C2 C1 N2 105.75(18)
C2 C1 C4 133.0(2)
N2 C1 C4 121.18(19)
C1 C2 N1 107.40(19)
C1 C2 H2 126.3
N1 C2 H2 126.3
N1 C3 N2 108.2(2)
N1 C3 H3 125.9
N2 C3 H3 125.9
C1 C4 C5 114.23(17)
C1 C4 H4A 108.7
C5 C4 H4A 108.7
C1 C4 H4B 108.7
C5 C4 H4B 108.7
H4A C4 H4B 107.6
N3 C5 C6 109.32(16)
N3 C5 C4 107.87(16)
C6 C5 C4 110.70(17)
N3 C5 H5 109.6
C6 C5 H5 109.6
C4 C5 H5 109.6
O2 C6 O1 126.2(2)
O2 C6 C5 117.46(19)
O1 C6 C5 116.27(17)
O7 C10 O8 125.67(19)
O7 C10 C9 116.51(18)
O8 C10 C9 117.82(18)
O5 C9 C10 113.51(16)
O5 C9 C8 107.33(16)
C10 C9 C8 107.52(16)
O5 C9 H9 109.5
C10 C9 H9 109.5
C8 C9 H9 109.5
O6 C8 C7 111.96(16)
O6 C8 C9 112.15(15)
C7 C8 C9 108.21(15)
O6 C8 H8 108.1
C7 C8 H8 108.1
C9 C8 H8 108.1
O4 C7 O3 125.39(19)
O4 C7 C8 122.49(19)
O3 C7 C8 112.12(17)
C3 N1 C2 109.1(2)
C3 N1 H1 125.5
C2 N1 H1 125.5
C3 N2 C1 109.61(18)
C3 N2 H2A 125.2
C1 N2 H2A 125.2
C5 N3 H3A 109.5
C5 N3 H3B 109.5
H3A N3 H3B 109.5
C5 N3 H3C 109.5
H3A N3 H3C 109.5
H3B N3 H3C 109.5
C9 O5 H500 109.5
C8 O6 H600 109.5
C7 O3 H300 109.5

loop_
_geom_bond_atom_site_label_1
_geom_bond_atom_site_label_2
_geom_bond_distance
C1 C2 1.359(3)
C1 N2 1.377(3)
C1 C4 1.497(3)
C2 N1 1.373(3)
C2 H2 0.9300
C3 N1 1.319(3)
C3 N2 1.328(3)
C3 H3 0.9300
C4 C5 1.540(3)
C4 H4A 0.9700
C4 H4B 0.9700
C5 N3 1.490(3)
C5 C6 1.536(3)
C5 H5 0.9800
C6 O2 1.240(3)
C6 O1 1.255(3)
C10 O7 1.237(3)
C10 O8 1.269(3)
C10 C9 1.538(3)
C9 O5 1.411(3)
C9 C8 1.539(3)
C9 H9 0.9800
C8 O6 1.406(2)
C8 C7 1.525(3)
C8 H8 0.9800
C7 O4 1.213(3)
C7 O3 1.307(3)
N1 H1 0.8600
N2 H2A 0.8600
N3 H3A 0.8900
N3 H3B 0.8900
N3 H3C 0.8900
O5 H500 0.8200
O6 H600 0.8200
O3 H300 0.8200

loop_
_geom_hbond_atom_site_label_D
_geom_hbond_atom_site_label_H
_geom_hbond_atom_site_label_A
_geom_hbond_site_symmetry_A
_geom_hbond_distance_DH
_geom_hbond_distance_HA
_geom_hbond_distance_DA
_geom_hbond_angle_DHA
_geom_hbond_publ_flag
N1 H1 O8 1_466 0.86 1.90 2.760(2) 173 yes
N1 H1 O5 1_466 0.86 2.55 2.993(3) 113 yes
N2 H2A O1 1_565 0.86 2.09 2.810(3) 142 yes
N2 H2A O6 1_565 0.86 2.47 2.961(3) 117 yes
N3 H3A O7 1_665 0.89 1.91 2.799(2) 176 yes
N3 H3C O2 1_655 0.89 1.96 2.822(3) 162 yes
O5 H500 O1 1_554 0.82 1.95 2.741(3) 163 yes
O6 H600 O7 1_655 0.82 2.08 2.744(2) 138 yes
O3 H300 O8 1_565 0.82 1.72 2.533(2) 172 yes

loop_
_geom_torsion_atom_site_label_1
_geom_torsion_atom_site_label_2
_geom_torsion_atom_site_label_3
_geom_torsion_atom_site_label_4
_geom_torsion
N2 C1 C2 N1 0.1(2)
C4 C1 C2 N1 177.5(2)
C2 C1 C4 C5 74.0(3)
N2 C1 C4 C5 -108.9(2)
C1 C4 C5 N3 160.87(17)
C1 C4 C5 C6 -79.6(2)
N3 C5 C6 O2 -151.42(19)
C4 C5 C6 O2 89.9(2)
N3 C5 C6 O1 31.7(2)
C4 C5 C6 O1 -87.0(2)
O7 C10 C9 O5 -172.49(18)
O8 C10 C9 O5 8.1(3)
O7 C10 C9 C8 69.0(2)
O8 C10 C9 C8 -110.5(2)
O5 C9 C8 O6 -72.73(19)
C10 C9 C8 O6 49.7(2)
O5 C9 C8 C7 51.25(19)
C10 C9 C8 C7 173.71(16)
O6 C8 C7 O4 16.5(3)
C9 C8 C7 O4 -107.6(2)
O6 C8 C7 O3 -164.12(16)
C9 C8 C7 O3 71.8(2)
N2 C3 N1 C2 0.4(3)
C1 C2 N1 C3 -0.3(3)
N1 C3 N2 C1 -0.4(3)
C2 C1 N2 C3 0.2(2)
C4 C1 N2 C3 -177.6(2)

loop_
_cod_related_entry_id
_cod_related_entry_database
_cod_related_entry_code
1 ChemSpider 21174063
